data_7220647
loop_
_publ_author_name
'Li, Qipeng'
'Yuan, Zeli'
'Qian, Jinjie'
'Du, Shaowu'

_publ_section_title
;
 Chemical stability and tunable luminescence of Ln(iii)--K(i) coordination
 polymers featuring a tracery-like architecture
;
_journal_issue 61
_journal_name_full 'RSC Adv.'
_journal_page_first 49110
_journal_paper_doi 10.1039/C5RA07602A
_journal_volume 5
_journal_year 2015
_chemical_formula_sum 'C2 H2 K O9 S Tb'
_chemical_formula_weight 400.12
_chemical_name_systematic
; 
 ? 
;
_space_group_IT_number 14
_symmetry_space_group_name_Hall '-P 2ybc'
_symmetry_space_group_name_H-M 'P 1 21/c 1'
_atom_sites_solution_hydrogens geom
_atom_sites_solution_primary direct
_atom_sites_solution_secondary difmap
_audit_creation_method SHELXL-97
_audit_update_record
;
2014-06-16 deposited with the CCDC.
2015-05-21 downloaded from the CCDC.
;
_cell_angle_alpha 90.00
_cell_angle_beta 112.60(5)
_cell_angle_gamma 90.00
_cell_formula_units_Z 4
_cell_length_a 6.574(9)
_cell_length_b 8.561(12)
_cell_length_c 14.775(19)
_cell_measurement_reflns_used 2339
_cell_measurement_temperature 173(2)
_cell_measurement_theta_max 27.4585
_cell_measurement_theta_min 2.3791
_cell_volume 767.7(18)
_computing_structure_refinement 'SHELXL-97 (Sheldrick, 1997)'
_computing_structure_solution 'SHELXS-97 (Sheldrick, 1990)'
_diffrn_ambient_temperature 173(2)
_diffrn_measured_fraction_theta_full 0.953
_diffrn_measured_fraction_theta_max 0.953
_diffrn_radiation_monochromator graphite
_diffrn_radiation_source 'fine-focus sealed tube'
_diffrn_radiation_type MoK\a
_diffrn_radiation_wavelength 0.71073
_diffrn_reflns_av_R_equivalents 0.0356
_diffrn_reflns_av_sigmaI/netI 0.0318
_diffrn_reflns_limit_h_max 7
_diffrn_reflns_limit_h_min -7
_diffrn_reflns_limit_k_max 10
_diffrn_reflns_limit_k_min -10
_diffrn_reflns_limit_l_max 17
_diffrn_reflns_limit_l_min -16
_diffrn_reflns_number 5701
_diffrn_reflns_theta_full 25.00
_diffrn_reflns_theta_max 25.00
_diffrn_reflns_theta_min 2.81
_exptl_absorpt_coefficient_mu 10.056
_exptl_absorpt_correction_T_max 1.0000
_exptl_absorpt_correction_T_min 0.7563
_exptl_absorpt_correction_type multi-scan
_exptl_crystal_colour White
_exptl_crystal_density_diffrn 3.462
_exptl_crystal_density_method 'not measured'
_exptl_crystal_description Prism
_exptl_crystal_F_000 744
_exptl_crystal_size_max 0.2000
_exptl_crystal_size_mid 0.2000
_exptl_crystal_size_min 0.1500
_refine_diff_density_max 3.434
_refine_diff_density_min -1.525
_refine_diff_density_rms 0.284
_refine_ls_extinction_method none
_refine_ls_goodness_of_fit_ref 1.242
_refine_ls_hydrogen_treatment mixed
_refine_ls_matrix_type full
_refine_ls_number_parameters 127
_refine_ls_number_reflns 1290
_refine_ls_number_restraints 6
_refine_ls_restrained_S_all 1.239
_refine_ls_R_factor_all 0.0381
_refine_ls_R_factor_gt 0.0362
_refine_ls_shift/su_max 0.000
_refine_ls_shift/su_mean 0.000
_refine_ls_structure_factor_coef Fsqd
_refine_ls_weighting_details 'calc w=1/[\s^2^(Fo^2^)+(0.0570P)^2^+7.3512P] where P=(Fo^2^+2Fc^2^)/3'
_refine_ls_weighting_scheme calc
_refine_ls_wR_factor_gt 0.1091
_refine_ls_wR_factor_ref 0.1101
_reflns_number_gt 1206
_reflns_number_total 1290
_reflns_threshold_expression >2sigma(I)
_cod_data_source_file c5ra07602a2.cif
_cod_data_source_block Compound_2
_cod_depositor_comments
;
The following automatic conversions were performed:

'_exptl_absorpt_correction_type' value 'Multi-scan' changed to
'multi-scan' according to
/usr/data/users/saulius/crontab/automatic-downloads/rss-feeds/RSC/lib/dictionaries/cif_core.dic
dictionary named 'cif_core.dic' version 2.4.2 from 2011-04-26.

Automatic conversion script
Id: cif_fix_values 3271 2015-04-21 07:52:19Z andrius 
;
_cod_original_sg_symbol_H-M P21/c
_cod_database_code 7220647

loop_
_symmetry_equiv_pos_as_xyz
'x, y, z'
'-x, y+1/2, -z+1/2'
'-x, -y, -z'
'x, -y-1/2, z-1/2'

loop_
_atom_site_label
_atom_site_type_symbol
_atom_site_fract_x
_atom_site_fract_y
_atom_site_fract_z
_atom_site_U_iso_or_equiv
_atom_site_adp_type
_atom_site_occupancy
_atom_site_symmetry_multiplicity
_atom_site_calc_flag
_atom_site_refinement_flags
Tb1 Tb 0.33332(7) 0.76005(4) 0.08746(3) 0.0069(2) Uani 1 1 d .
K1 K -0.0325(4) 1.1560(3) 0.19859(18) 0.0278(6) Uani 1 1 d .
S1 S -0.2590(4) 0.8360(2) -0.02349(16) 0.0092(5) Uani 1 1 d .
O8 O -0.2943(13) 0.8114(9) -0.1261(5) 0.0228(16) Uani 1 1 d .
O1 O 0.2180(10) 0.5541(7) 0.1724(4) 0.0121(13) Uani 1 1 d .
O3 O 0.6065(11) 0.5553(8) 0.1569(5) 0.0134(14) Uani 1 1 d .
O5 O -0.0481(13) 0.7635(7) 0.0415(6) 0.0198(17) Uani 1 1 d .
O7 O -0.4392(12) 0.7630(7) -0.0020(6) 0.0142(16) Uani 1 1 d U
O2 O 0.3449(10) 0.3923(7) 0.3007(5) 0.0137(14) Uani 1 1 d .
O6 O -0.2492(11) 1.0049(7) -0.0022(5) 0.0153(14) Uani 1 1 d .
O4 O 0.7319(11) 0.3755(8) 0.2750(5) 0.0148(14) Uani 1 1 d .
C1 C 0.3649(15) 0.4692(10) 0.2317(6) 0.0105(19) Uani 1 1 d .
C2 C 0.5857(15) 0.4651(10) 0.2206(7) 0.0115(19) Uani 1 1 d .
O9 O 0.1796(11) 0.5909(8) -0.0520(5) 0.0181(15) Uani 1 1 d .
H9A H 0.1942 0.6329 -0.1013 0.027 Uiso 1 1 d R
H9B H 0.2471 0.5040 -0.0396 0.027 Uiso 1 1 d R

loop_
_atom_site_aniso_label
_atom_site_aniso_U_11
_atom_site_aniso_U_22
_atom_site_aniso_U_33
_atom_site_aniso_U_23
_atom_site_aniso_U_13
_atom_site_aniso_U_12
Tb1 0.0070(3) 0.0046(3) 0.0103(3) 0.00005(14) 0.0047(2) 0.00008(13)
K1 0.0249(13) 0.0300(13) 0.0361(15) 0.0121(10) 0.0204(11) 0.0087(10)
S1 0.0079(10) 0.0080(10) 0.0140(12) 0.0027(8) 0.0067(9) 0.0011(8)
O8 0.034(4) 0.024(4) 0.017(4) 0.001(3) 0.016(3) -0.006(3)
O1 0.009(3) 0.013(3) 0.013(3) 0.006(3) 0.003(3) 0.003(3)
O3 0.016(3) 0.012(3) 0.015(4) 0.006(3) 0.009(3) 0.006(3)
O5 0.011(4) 0.015(4) 0.032(5) 0.003(3) 0.007(3) 0.003(2)
O7 0.011(4) 0.015(3) 0.023(4) 0.003(2) 0.013(3) -0.001(2)
O2 0.012(3) 0.017(3) 0.014(3) 0.008(3) 0.008(3) 0.004(3)
O6 0.015(3) 0.006(3) 0.026(4) 0.002(3) 0.009(3) 0.001(2)
O4 0.013(3) 0.017(3) 0.017(4) 0.009(3) 0.008(3) 0.008(3)
C1 0.016(5) 0.008(4) 0.004(4) -0.001(3) 0.000(4) -0.006(3)
C2 0.017(5) 0.002(4) 0.013(5) -0.002(3) 0.004(4) 0.000(3)
O9 0.019(4) 0.018(4) 0.024(4) -0.006(3) 0.015(3) -0.002(3)

loop_
_atom_type_symbol
_atom_type_description
_atom_type_scat_dispersion_real
_atom_type_scat_dispersion_imag
_atom_type_scat_source
C C 0.0033 0.0016 'International Tables Vol C Tables 4.2.6.8 and 6.1.1.4'
H H 0.0000 0.0000 'International Tables Vol C Tables 4.2.6.8 and 6.1.1.4'
K K 0.2009 0.2494 'International Tables Vol C Tables 4.2.6.8 and 6.1.1.4'
O O 0.0106 0.0060 'International Tables Vol C Tables 4.2.6.8 and 6.1.1.4'
S S 0.1246 0.1234 'International Tables Vol C Tables 4.2.6.8 and 6.1.1.4'
Tb Tb -0.1723 4.1537 'International Tables Vol C Tables 4.2.6.8 and 6.1.1.4'

loop_
_geom_angle_atom_site_label_1
_geom_angle_atom_site_label_2
_geom_angle_atom_site_label_3
_geom_angle
_geom_angle_site_symmetry_1
_geom_angle_site_symmetry_3
O6 Tb1 O5 80.0(2) 3_575 .
O6 Tb1 O7 75.9(2) 3_575 1_655
O5 Tb1 O7 133.0(3) . 1_655
O6 Tb1 O9 97.1(2) 3_575 .
O5 Tb1 O9 72.9(2) . .
O7 Tb1 O9 70.9(2) 1_655 .
O6 Tb1 O2 85.9(2) 3_575 2_655
O5 Tb1 O2 139.1(2) . 2_655
O7 Tb1 O2 78.4(3) 1_655 2_655
O9 Tb1 O2 147.3(2) . 2_655
O6 Tb1 O3 146.5(2) 3_575 .
O5 Tb1 O3 131.9(2) . .
O7 Tb1 O3 73.7(2) 1_655 .
O9 Tb1 O3 85.8(2) . .
O2 Tb1 O3 74.8(2) 2_655 .
O6 Tb1 O4 91.1(2) 3_575 2_655
O5 Tb1 O4 74.0(3) . 2_655
O7 Tb1 O4 144.9(2) 1_655 2_655
O9 Tb1 O4 143.9(2) . 2_655
O2 Tb1 O4 68.1(2) 2_655 2_655
O3 Tb1 O4 106.1(2) . 2_655
O6 Tb1 O1 147.7(2) 3_575 .
O5 Tb1 O1 69.4(2) . .
O7 Tb1 O1 133.4(2) 1_655 .
O9 Tb1 O1 84.0(2) . .
O2 Tb1 O1 110.5(2) 2_655 .
O3 Tb1 O1 65.7(2) . .
O4 Tb1 O1 71.1(2) 2_655 .
O6 Tb1 K1 49.56(17) 3_575 3_575
O5 Tb1 K1 69.4(2) . 3_575
O7 Tb1 K1 64.2(2) 1_655 3_575
O9 Tb1 K1 47.51(19) . 3_575
O2 Tb1 K1 126.16(17) 2_655 3_575
O3 Tb1 K1 124.20(16) . 3_575
O4 Tb1 K1 129.47(18) 2_655 3_575
O1 Tb1 K1 123.29(16) . 3_575
O6 Tb1 K1 118.92(17) 3_575 2_545
O5 Tb1 K1 58.9(2) . 2_545
O7 Tb1 K1 164.43(17) 1_655 2_545
O9 Tb1 K1 109.64(18) . 2_545
O2 Tb1 K1 96.93(19) 2_655 2_545
O3 Tb1 K1 90.78(17) . 2_545
O4 Tb1 K1 38.34(16) 2_655 2_545
O1 Tb1 K1 34.45(16) . 2_545
K1 Tb1 K1 128.29(11) 3_575 2_545
O8 K1 O1 156.1(2) 3_575 2
O8 K1 O3 69.1(2) 3_575 2_655
O1 K1 O3 87.5(2) 2 2_655
O8 K1 O4 133.8(2) 3_575 1_465
O1 K1 O4 59.9(2) 2 1_465
O3 K1 O4 114.1(2) 2_655 1_465
O8 K1 O9 74.0(2) 3_575 3_575
O1 K1 O9 129.0(2) 2 3_575
O3 K1 O9 134.7(2) 2_655 3_575
O4 K1 O9 74.8(2) 1_465 3_575
O8 K1 O4 64.2(2) 3_575 2_655
O1 K1 O4 95.7(2) 2 2_655
O3 K1 O4 43.94(18) 2_655 2_655
O4 K1 O4 150.85(13) 1_465 2_655
O9 K1 O4 133.5(2) 3_575 2_655
O8 K1 O6 78.9(2) 3_575 .
O1 K1 O6 111.9(2) 2 .
O3 K1 O6 123.0(2) 2_655 .
O4 K1 O6 122.1(2) 1_465 .
O9 K1 O6 72.4(2) 3_575 .
O4 K1 O6 80.04(19) 2_655 .
O8 K1 O2 134.5(2) 3_575 2
O1 K1 O2 44.79(18) 2 2
O3 K1 O2 103.7(2) 2_655 2
O4 K1 O2 91.0(2) 1_465 2
O9 K1 O2 120.9(2) 3_575 2
O4 K1 O2 79.7(2) 2_655 2
O6 K1 O2 68.01(19) . 2
O8 K1 O2 61.8(2) 3_575 1_565
O1 K1 O2 110.6(2) 2 1_565
O3 K1 O2 58.3(2) 2_655 1_565
O4 K1 O2 80.6(2) 1_465 1_565
O9 K1 O2 81.6(2) 3_575 1_565
O4 K1 O2 95.4(2) 2_655 1_565
O6 K1 O2 137.55(19) . 1_565
O2 K1 O2 153.17(11) 2 1_565
O8 K1 C2 56.7(2) 3_575 2_655
O1 K1 C2 99.7(2) 2 2_655
O3 K1 C2 23.5(2) 2_655 2_655
O4 K1 C2 137.6(2) 1_465 2_655
O9 K1 C2 130.6(2) 3_575 2_655
O4 K1 C2 23.1(2) 2_655 2_655
O6 K1 C2 99.6(2) . 2_655
O2 K1 C2 98.3(2) 2 2_655
O2 K1 C2 72.6(2) 1_565 2_655
O8 K1 C1 155.6(2) 3_575 2
O1 K1 C1 23.1(2) 2 2
O3 K1 C1 101.5(2) 2_655 2
O4 K1 C1 70.5(2) 1_465 2
O9 K1 C1 122.3(2) 3_575 2
O4 K1 C1 93.1(2) 2_655 2
O6 K1 C1 88.8(2) . 2
O2 K1 C1 23.2(2) 2 2
O2 K1 C1 133.6(2) 1_565 2
C2 K1 C1 105.8(3) 2_655 2
O8 K1 S1 18.83(16) 3_575 3_575
O1 K1 S1 162.49(16) 2 3_575
O3 K1 S1 84.81(18) 2_655 3_575
O4 K1 S1 137.58(16) 1_465 3_575
O9 K1 S1 65.93(15) 3_575 3_575
O4 K1 S1 68.00(15) 2_655 3_575
O6 K1 S1 60.59(16) . 3_575
O2 K1 S1 122.43(15) 2 3_575
O2 K1 S1 78.44(16) 1_565 3_575
C2 K1 S1 67.99(19) 2_655 3_575
C1 K1 S1 145.66(18) 2 3_575
O8 S1 O6 109.8(4) . .
O8 S1 O7 110.0(4) . .
O6 S1 O7 109.9(4) . .
O8 S1 O5 110.4(5) . .
O6 S1 O5 108.6(4) . .
O7 S1 O5 108.1(4) . .
O8 S1 K1 37.7(3) . 3_575
O6 S1 K1 97.8(3) . 3_575
O7 S1 K1 144.8(3) . 3_575
O5 S1 K1 81.8(4) . 3_575
S1 O8 K1 123.5(4) . 3_575
C1 O1 Tb1 117.9(6) . .
C1 O1 K1 97.3(5) . 2_545
Tb1 O1 K1 115.5(3) . 2_545
C2 O3 Tb1 118.7(6) . .
C2 O3 K1 89.1(5) . 2_645
Tb1 O3 K1 116.1(3) . 2_645
S1 O5 Tb1 145.6(5) . .
S1 O7 Tb1 149.7(4) . 1_455
C1 O2 Tb1 117.5(6) . 2_645
C1 O2 K1 84.1(5) . 2_545
Tb1 O2 K1 139.4(3) 2_645 2_545
C1 O2 K1 105.0(5) . 1_545
Tb1 O2 K1 110.7(2) 2_645 1_545
K1 O2 K1 94.0(2) 2_545 1_545
S1 O6 Tb1 138.7(4) . 3_575
S1 O6 K1 126.2(4) . .
Tb1 O6 K1 94.9(2) 3_575 .
C2 O4 Tb1 116.4(6) . 2_645
C2 O4 K1 122.5(6) . 1_645
Tb1 O4 K1 110.5(2) 2_645 1_645
C2 O4 K1 84.2(5) . 2_645
Tb1 O4 K1 121.8(3) 2_645 2_645
K1 O4 K1 98.2(2) 1_645 2_645
O1 C1 O2 125.0(9) . .
O1 C1 C2 116.6(8) . .
O2 C1 C2 118.4(8) . .
O1 C1 K1 59.7(5) . 2_545
O2 C1 K1 72.7(5) . 2_545
C2 C1 K1 148.0(5) . 2_545
O4 C2 O3 125.1(9) . .
O4 C2 C1 118.3(8) . .
O3 C2 C1 116.5(8) . .
O4 C2 K1 72.6(5) . 2_645
O3 C2 K1 67.4(5) . 2_645
C1 C2 K1 137.1(5) . 2_645
Tb1 O9 K1 95.6(3) . 3_575
Tb1 O9 H9A 109.4 . .
K1 O9 H9A 34.3 3_575 .
Tb1 O9 H9B 109.3 . .
K1 O9 H9B 143.0 3_575 .
H9A O9 H9B 109.5 . .

loop_
_geom_bond_atom_site_label_1
_geom_bond_atom_site_label_2
_geom_bond_distance
_geom_bond_site_symmetry_2
Tb1 O6 2.325(7) 3_575
Tb1 O5 2.333(9) .
Tb1 O7 2.345(8) 1_655
Tb1 O9 2.401(7) .
Tb1 O2 2.409(7) 2_655
Tb1 O3 2.436(7) .
Tb1 O4 2.442(7) 2_655
Tb1 O1 2.448(6) .
Tb1 K1 3.983(6) 3_575
Tb1 K1 4.416(5) 2_545
K1 O8 2.759(8) 3_575
K1 O1 2.769(7) 2
K1 O3 2.923(8) 2_655
K1 O4 2.924(7) 1_465
K1 O9 2.951(8) 3_575
K1 O4 3.038(8) 2_655
K1 O6 3.043(8) .
K1 O2 3.054(7) 2
K1 O2 3.106(8) 1_565
K1 C2 3.167(10) 2_655
K1 C1 3.182(10) 2
K1 S1 3.765(5) 3_575
S1 O8 1.458(8) .
S1 O6 1.476(7) .
S1 O7 1.478(8) .
S1 O5 1.485(8) .
S1 K1 3.765(5) 3_575
O8 K1 2.759(8) 3_575
O1 C1 1.256(11) .
O1 K1 2.769(7) 2_545
O3 C2 1.265(11) .
O3 K1 2.923(8) 2_645
O7 Tb1 2.345(8) 1_455
O2 C1 1.262(11) .
O2 Tb1 2.409(7) 2_645
O2 K1 3.054(7) 2_545
O2 K1 3.106(8) 1_545
O6 Tb1 2.325(7) 3_575
O4 C2 1.251(11) .
O4 Tb1 2.442(7) 2_645
O4 K1 2.924(7) 1_645
O4 K1 3.038(8) 2_645
C1 C2 1.522(14) .
C1 K1 3.182(10) 2_545
C2 K1 3.167(10) 2_645
O9 K1 2.951(8) 3_575
O9 H9A 0.8499 .
O9 H9B 0.8500 .

loop_
_geom_torsion_atom_site_label_1
_geom_torsion_atom_site_label_2
_geom_torsion_atom_site_label_3
_geom_torsion_atom_site_label_4
_geom_torsion
_geom_torsion_site_symmetry_1
_geom_torsion_site_symmetry_4
O6 S1 O8 K1 76.7(5) . 3_575
O7 S1 O8 K1 -162.2(4) . 3_575
O5 S1 O8 K1 -43.0(6) . 3_575
O6 Tb1 O1 C1 -159.4(6) 3_575 .
O5 Tb1 O1 C1 -179.0(7) . .
O7 Tb1 O1 C1 50.6(7) 1_655 .
O9 Tb1 O1 C1 106.9(6) . .
O2 Tb1 O1 C1 -42.8(7) 2_655 .
O3 Tb1 O1 C1 18.8(6) . .
O4 Tb1 O1 C1 -99.6(7) 2_655 .
K1 Tb1 O1 C1 135.0(6) 3_575 .
K1 Tb1 O1 C1 -114.3(7) 2_545 .
O6 Tb1 O1 K1 -45.1(5) 3_575 2_545
O5 Tb1 O1 K1 -64.7(3) . 2_545
O7 Tb1 O1 K1 164.9(3) 1_655 2_545
O9 Tb1 O1 K1 -138.8(3) . 2_545
O2 Tb1 O1 K1 71.5(3) 2_655 2_545
O3 Tb1 O1 K1 133.1(3) . 2_545
O4 Tb1 O1 K1 14.7(2) 2_655 2_545
K1 Tb1 O1 K1 -110.7(2) 3_575 2_545
O6 Tb1 O3 C2 162.0(6) 3_575 .
O5 Tb1 O3 C2 -39.0(8) . .
O7 Tb1 O3 C2 -172.8(7) 1_655 .
O9 Tb1 O3 C2 -101.5(7) . .
O2 Tb1 O3 C2 105.1(7) 2_655 .
O4 Tb1 O3 C2 43.7(7) 2_655 .
O1 Tb1 O3 C2 -16.3(6) . .
K1 Tb1 O3 C2 -131.2(6) 3_575 .
K1 Tb1 O3 C2 8.1(6) 2_545 .
O6 Tb1 O3 K1 57.7(5) 3_575 2_645
O5 Tb1 O3 K1 -143.3(3) . 2_645
O7 Tb1 O3 K1 82.8(3) 1_655 2_645
O9 Tb1 O3 K1 154.1(3) . 2_645
O2 Tb1 O3 K1 0.7(3) 2_655 2_645
O4 Tb1 O3 K1 -60.6(3) 2_655 2_645
O1 Tb1 O3 K1 -120.6(3) . 2_645
K1 Tb1 O3 K1 124.4(2) 3_575 2_645
K1 Tb1 O3 K1 -96.2(2) 2_545 2_645
O8 S1 O5 Tb1 60.3(9) . .
O6 S1 O5 Tb1 -60.2(9) . .
O7 S1 O5 Tb1 -179.4(7) . .
K1 S1 O5 Tb1 35.4(7) 3_575 .
O6 Tb1 O5 S1 15.0(8) 3_575 .
O7 Tb1 O5 S1 -44.7(9) 1_655 .
O9 Tb1 O5 S1 -85.6(8) . .
O2 Tb1 O5 S1 86.6(9) 2_655 .
O3 Tb1 O5 S1 -153.4(7) . .
O4 Tb1 O5 S1 109.1(8) 2_655 .
O1 Tb1 O5 S1 -175.5(9) . .
K1 Tb1 O5 S1 -35.4(8) 3_575 .
K1 Tb1 O5 S1 147.9(9) 2_545 .
O8 S1 O7 Tb1 -149.2(8) . 1_455
O6 S1 O7 Tb1 -28.1(10) . 1_455
O5 S1 O7 Tb1 90.2(9) . 1_455
K1 S1 O7 Tb1 -168.1(5) 3_575 1_455
O8 S1 O6 Tb1 14.1(7) . 3_575
O7 S1 O6 Tb1 -107.1(6) . 3_575
O5 S1 O6 Tb1 134.8(6) . 3_575
K1 S1 O6 Tb1 50.9(6) 3_575 3_575
O8 S1 O6 K1 -157.8(4) . .
O7 S1 O6 K1 81.1(5) . .
O5 S1 O6 K1 -37.0(6) . .
K1 S1 O6 K1 -120.9(3) 3_575 .
O8 K1 O6 S1 97.8(5) 3_575 .
O1 K1 O6 S1 -59.9(5) 2 .
O3 K1 O6 S1 41.9(5) 2_655 .
O4 K1 O6 S1 -127.1(4) 1_465 .
O9 K1 O6 S1 174.4(5) 3_575 .
O4 K1 O6 S1 32.3(4) 2_655 .
O2 K1 O6 S1 -50.5(4) 2 .
O2 K1 O6 S1 119.4(4) 1_565 .
C2 K1 O6 S1 44.7(5) 2_655 .
C1 K1 O6 S1 -61.1(5) 2 .
S1 K1 O6 S1 102.6(4) 3_575 .
O8 K1 O6 Tb1 -76.8(2) 3_575 3_575
O1 K1 O6 Tb1 125.6(2) 2 3_575
O3 K1 O6 Tb1 -132.6(2) 2_655 3_575
O4 K1 O6 Tb1 58.3(3) 1_465 3_575
O9 K1 O6 Tb1 -0.2(2) 3_575 3_575
O4 K1 O6 Tb1 -142.3(2) 2_655 3_575
O2 K1 O6 Tb1 135.0(3) 2 3_575
O2 K1 O6 Tb1 -55.2(3) 1_565 3_575
C2 K1 O6 Tb1 -129.9(2) 2_655 3_575
C1 K1 O6 Tb1 124.3(2) 2 3_575
S1 K1 O6 Tb1 -71.99(17) 3_575 3_575
Tb1 O1 C1 O2 157.9(7) . .
K1 O1 C1 O2 33.8(9) 2_545 .
Tb1 O1 C1 C2 -19.7(9) . .
K1 O1 C1 C2 -143.7(6) 2_545 .
Tb1 O1 C1 K1 124.0(5) . 2_545
Tb1 O2 C1 O1 -174.1(7) 2_645 .
K1 O2 C1 O1 -30.2(9) 2_545 .
K1 O2 C1 O1 62.4(10) 1_545 .
Tb1 O2 C1 C2 3.5(9) 2_645 .
K1 O2 C1 C2 147.3(7) 2_545 .
K1 O2 C1 C2 -120.1(6) 1_545 .
Tb1 O2 C1 K1 -143.8(5) 2_645 2_545
K1 O2 C1 K1 92.6(3) 1_545 2_545
Tb1 O4 C2 O3 167.2(7) 2_645 .
K1 O4 C2 O3 -51.6(11) 1_645 .
K1 O4 C2 O3 44.5(9) 2_645 .
Tb1 O4 C2 C1 -11.9(10) 2_645 .
K1 O4 C2 C1 129.2(6) 1_645 .
K1 O4 C2 C1 -134.7(7) 2_645 .
Tb1 O4 C2 K1 122.7(4) 2_645 2_645
K1 O4 C2 K1 -96.1(5) 1_645 2_645
Tb1 O3 C2 O4 -166.0(7) . .
K1 O3 C2 O4 -46.5(9) 2_645 .
Tb1 O3 C2 C1 13.2(9) . .
K1 O3 C2 C1 132.7(6) 2_645 .
Tb1 O3 C2 K1 -119.5(5) . 2_645
O1 C1 C2 O4 -176.3(8) . .
O2 C1 C2 O4 6.0(12) . .
K1 C1 C2 O4 109.1(11) 2_545 .
O1 C1 C2 O3 4.5(11) . .
O2 C1 C2 O3 -173.3(8) . .
K1 C1 C2 O3 -70.2(13) 2_545 .
O1 C1 C2 K1 89.1(10) . 2_645
O2 C1 C2 K1 -88.7(10) . 2_645
K1 C1 C2 K1 14.4(16) 2_545 2_645
O6 Tb1 O9 K1 0.3(2) 3_575 3_575
O5 Tb1 O9 K1 77.5(2) . 3_575
O7 Tb1 O9 K1 -72.1(2) 1_655 3_575
O2 Tb1 O9 K1 -93.1(4) 2_655 3_575
O3 Tb1 O9 K1 -146.2(2) . 3_575
O4 Tb1 O9 K1 101.9(4) 2_655 3_575
O1 Tb1 O9 K1 147.7(2) . 3_575
K1 Tb1 O9 K1 124.42(15) 2_545 3_575
